data_4327627
loop_
_publ_author_name
'Charles L. Perrin'
'Yeong-Joon Kim'

_publ_section_title
;
 Symmetry of Metal Chelates
;
_journal_name_full 'Inorganic Chemistry'
_journal_page_first 3902
_journal_page_last 3910
_journal_paper_doi 10.1021/ic000382+
_journal_volume 39
_journal_year 2000
_chemical_compound_source 'synthesized by Yeong-Joon Kim'
_chemical_formula_structural Ph4SbOCH=CPhCH=O
_chemical_formula_sum 'C33 H27 O2 Sb'
_chemical_formula_weight 577.30
_chemical_melting_point 437(1)
_chemical_name_common (2-phenylmalonaldehydato)tetraphenylantimony
_chemical_name_systematic
;
(2-formyl-2-phenyl-1-ethenoxy)tetraphenylantimony
;
_space_group_IT_number 2
_symmetry_cell_setting triclinic
_symmetry_space_group_name_Hall '-P 1'
_symmetry_space_group_name_H-M 'P -1'
_atom_sites_solution_hydrogens geom
_atom_sites_solution_primary direct
_atom_sites_solution_secondary difmap
_audit_creation_method SHELXL
_cell_angle_alpha 99.37
_cell_angle_beta 92.39
_cell_angle_gamma 112.75
_cell_formula_units_Z 2
_cell_length_a 10.925(5)
_cell_length_b 11.146(4)
_cell_length_c 12.327(4)
_cell_measurement_temperature 295(2)
_cell_volume 1356.7(9)
_computing_cell_refinement 'Siemens XSCANS'
_computing_data_collection 'Siemens XSCANS'
_computing_data_reduction 'Siemens SHELXTL'
_computing_molecular_graphics 'Siemens SHELXTL'
_computing_publication_material 'Siemens SHELXTL'
_computing_structure_refinement 'SHELXL-93 (Sheldrick, 1993)'
_computing_structure_solution 'SHELXS-86 (Sheldrick, 1990)'
_diffrn_ambient_temperature 295(2)
_diffrn_measurement_device 'Siemens P4'
_diffrn_measurement_method '\w scans'
_diffrn_radiation_monochromator graphite
_diffrn_radiation_source 'fine-focus sealed tube'
_diffrn_radiation_type MoK\a
_diffrn_radiation_wavelength 0.71073
_diffrn_reflns_av_R_equivalents 0.0292
_diffrn_reflns_av_sigmaI/netI 0.0277
_diffrn_reflns_limit_h_max 12
_diffrn_reflns_limit_h_min 0
_diffrn_reflns_limit_k_max 12
_diffrn_reflns_limit_k_min -13
_diffrn_reflns_limit_l_max 14
_diffrn_reflns_limit_l_min -14
_diffrn_reflns_number 5056
_diffrn_reflns_theta_max 25.02
_diffrn_reflns_theta_min 1.69
_diffrn_standards_interval_count 197
_diffrn_standards_number 0
_exptl_absorpt_coefficient_mu 1.044
_exptl_absorpt_correction_T_max 0.8177
_exptl_absorpt_correction_T_min 0.6527
_exptl_absorpt_correction_type empirical
_exptl_crystal_density_diffrn 1.413
_exptl_crystal_F_000 584
_exptl_crystal_size_max 0.50
_exptl_crystal_size_mid 0.40
_exptl_crystal_size_min 0.25
_refine_diff_density_max 0.557
_refine_diff_density_min -0.345
_refine_diff_density_rms 0.071
_refine_ls_extinction_method none
_refine_ls_goodness_of_fit_all 1.042
_refine_ls_goodness_of_fit_obs 1.052
_refine_ls_matrix_type full
_refine_ls_number_parameters 298
_refine_ls_number_reflns 4781
_refine_ls_number_restraints 0
_refine_ls_restrained_S_all 1.042
_refine_ls_restrained_S_obs 1.052
_refine_ls_R_factor_all 0.0424
_refine_ls_R_factor_obs 0.0355
_refine_ls_shift/esd_max 0.192
_refine_ls_shift/esd_mean 0.020
_refine_ls_structure_factor_coef Fsqd
_refine_ls_weighting_details 'w=1/[\s^2^(Fo^2^)+(0.0502P)^2^+0.9398P] where P=(Fo^2^+2Fc^2^)/3'
_refine_ls_weighting_scheme calc
_refine_ls_wR_factor_all 0.0926
_refine_ls_wR_factor_obs 0.0875
_reflns_number_observed 4223
_reflns_number_total 4781
_reflns_observed_criterion >2sigma(I)
_cod_data_source_file ic0003822B_2.cif
_cod_data_source_block e
_cod_depositor_comments
;
The following automatic conversions were performed:

'_refine_ls_weighting_scheme' value 'calc
w=1/[\s^2^(Fo^2^)+(0.0502P)^2^+0.9398P] where P=(Fo^2^+2Fc^2^)/3' was
changed to 'calc'. New tag '_refine_ls_weighting_details' was
created. The value of the new tag was set to
'w=1/[\s^2^(Fo^2^)+(0.0502P)^2^+0.9398P] where P=(Fo^2^+2Fc^2^)/3'.

Automatic conversion script
Id: cif_fix_values 3143 2015-03-26 13:38:13Z robertas 
;
_cod_database_code 4327627

loop_
_symmetry_equiv_pos_as_xyz
'x, y, z'
'-x, -y, -z'

loop_
_atom_site_aniso_label
_atom_site_aniso_U_11
_atom_site_aniso_U_22
_atom_site_aniso_U_33
_atom_site_aniso_U_23
_atom_site_aniso_U_13
_atom_site_aniso_U_12
Sb1 0.0445(2) 0.0516(2) 0.04286(15) 0.00834(10) 0.00735(10) 0.02156(11)
O1 0.0506(15) 0.068(2) 0.0492(15) 0.0102(13) 0.0038(12) 0.0297(13)
O2 0.085(2) 0.104(3) 0.048(2) 0.018(2) 0.007(2) 0.042(2)
C1 0.037(2) 0.060(2) 0.045(2) 0.006(2) -0.0013(15) 0.018(2)
C2 0.061(3) 0.074(3) 0.053(2) 0.014(2) 0.003(2) 0.031(2)
C3 0.068(3) 0.074(3) 0.075(3) 0.003(2) -0.005(2) 0.037(2)
C4 0.059(3) 0.101(4) 0.075(3) -0.003(3) 0.003(2) 0.046(3)
C5 0.053(2) 0.104(4) 0.066(3) 0.015(3) 0.022(2) 0.035(3)
C6 0.043(2) 0.077(3) 0.066(3) 0.020(2) 0.010(2) 0.023(2)
C7 0.048(2) 0.059(2) 0.052(2) 0.003(2) 0.007(2) 0.023(2)
C8 0.046(2) 0.058(2) 0.045(2) 0.009(2) 0.006(2) 0.019(2)
C9 0.060(2) 0.075(3) 0.051(2) 0.006(2) 0.009(2) 0.029(2)
C1A 0.061(2) 0.056(2) 0.043(2) 0.013(2) 0.005(2) 0.033(2)
C2A 0.071(3) 0.050(2) 0.067(3) 0.007(2) -0.006(2) 0.023(2)
C3A 0.117(5) 0.053(3) 0.082(3) 0.002(2) -0.021(3) 0.036(3)
C4A 0.163(6) 0.073(3) 0.063(3) 0.004(3) 0.002(3) 0.076(4)
C5A 0.130(5) 0.101(4) 0.070(3) 0.029(3) 0.038(3) 0.086(4)
C6A 0.068(3) 0.066(3) 0.063(3) 0.018(2) 0.018(2) 0.038(2)
C1B 0.058(2) 0.047(2) 0.050(2) 0.008(2) 0.007(2) 0.021(2)
C2B 0.066(3) 0.059(2) 0.068(3) 0.016(2) 0.017(2) 0.027(2)
C3B 0.083(3) 0.075(3) 0.093(4) 0.028(3) 0.029(3) 0.023(3)
C4B 0.098(4) 0.064(3) 0.109(4) 0.037(3) 0.012(3) 0.025(3)
C5B 0.086(4) 0.065(3) 0.120(5) 0.029(3) 0.005(3) 0.038(3)
C6B 0.066(3) 0.062(3) 0.082(3) 0.013(2) 0.013(2) 0.033(2)
C1C 0.042(2) 0.073(3) 0.044(2) 0.009(2) 0.006(2) 0.019(2)
C2C 0.058(3) 0.085(3) 0.064(3) 0.032(2) -0.001(2) 0.021(2)
C3C 0.074(3) 0.117(4) 0.072(3) 0.038(3) 0.001(3) 0.041(3)
C4C 0.062(3) 0.138(5) 0.062(3) -0.003(3) -0.011(2) 0.036(3)
C5C 0.062(3) 0.098(4) 0.083(3) -0.028(3) -0.007(3) 0.029(3)
C6C 0.058(3) 0.078(3) 0.067(3) -0.008(2) 0.004(2) 0.026(2)
C1D 0.056(2) 0.075(3) 0.050(2) 0.010(2) 0.017(2) 0.030(2)
C2D 0.051(5) 0.076(8) 0.041(5) -0.001(4) 0.006(4) 0.014(5)
C3D 0.067(10) 0.242(22) 0.033(8) 0.008(9) 0.003(7) 0.026(11)
C4D 0.137(16) 0.167(17) 0.048(7) 0.023(8) 0.035(8) 0.095(13)
C5D 0.098(9) 0.142(11) 0.080(8) 0.015(8) 0.044(7) 0.074(9)
C6D 0.078(7) 0.092(8) 0.060(6) -0.004(5) 0.020(5) 0.047(6)
C2E 0.070(7) 0.106(10) 0.051(6) -0.030(6) 0.007(5) -0.030(7)
C3E 0.140(20) 0.178(19) 0.074(14) -0.029(12) 0.043(13) -0.013(16)
C4E 0.108(13) 0.146(16) 0.090(11) -0.012(9) 0.051(9) 0.039(10)
C5E 0.081(9) 0.289(24) 0.131(13) 0.114(16) 0.057(9) 0.101(13)
C6E 0.087(9) 0.288(25) 0.082(9) 0.090(12) 0.040(7) 0.114(13)

loop_
_atom_site_label
_atom_site_type_symbol
_atom_site_fract_x
_atom_site_fract_y
_atom_site_fract_z
_atom_site_U_iso_or_equiv
_atom_site_thermal_displace_type
_atom_site_occupancy
_atom_site_calc_flag
_atom_site_refinement_flags
_atom_site_disorder_group
Sb1 Sb 0.10102(2) 0.29817(2) 0.18484(2) 0.04562(10) Uani 1 d . .
O1 O 0.2964(3) 0.3430(3) 0.2879(2) 0.0542(6) Uani 1 d . .
O2 O 0.4524(3) 0.2699(4) 0.6221(2) 0.0773(9) Uani 1 d . .
C1 C 0.4617(2) 0.2225(2) 0.3799(2) 0.0483(8) Uani 1 d G .
C2 C 0.4484(3) 0.0986(3) 0.3998(2) 0.0612(10) Uani 1 d G .
H2 H 0.3969(4) 0.0626(4) 0.4567(3) 0.073 Uiso 1 d G .
C3 C 0.5099(3) 0.0271(2) 0.3368(3) 0.0716(12) Uani 1 d G .
H3 H 0.5007(4) -0.0582(3) 0.3504(4) 0.086 Uiso 1 d G .
C4 C 0.5848(3) 0.0795(3) 0.2540(2) 0.0762(14) Uani 1 d G .
H4 H 0.6270(4) 0.0302(4) 0.2107(3) 0.091 Uiso 1 d G .
C5 C 0.5981(3) 0.2034(3) 0.2341(2) 0.0725(13) Uani 1 d G .
H5 H 0.6497(4) 0.2395(4) 0.1771(3) 0.087 Uiso 1 d G .
C6 C 0.5366(3) 0.2749(2) 0.2971(2) 0.0618(11) Uani 1 d G .
H6 H 0.5458(4) 0.3602(3) 0.2834(3) 0.074 Uiso 1 d G .
C7 C 0.3156(4) 0.3492(4) 0.3928(3) 0.0531(9) Uani 1 d . .
H7A H 0.2745(4) 0.3938(4) 0.4383(3) 0.064 Uiso 1 calc R .
C8 C 0.3905(4) 0.2966(4) 0.4430(3) 0.0501(9) Uani 1 d . .
C9 C 0.3957(4) 0.3124(5) 0.5608(3) 0.0620(10) Uani 1 d . .
H9A H 0.3503(4) 0.3610(5) 0.5947(3) 0.074 Uiso 1 calc R .
C1A C 0.1015(3) 0.4686(2) 0.2866(2) 0.0503(9) Uani 1 d G .
C2A C 0.2203(2) 0.5779(3) 0.3277(2) 0.0639(11) Uani 1 d G .
H2A H 0.3037(2) 0.5786(4) 0.3055(4) 0.077 Uiso 1 d G .
C3A C 0.2178(3) 0.6862(2) 0.4009(3) 0.086(2) Uani 1 d G .
H3A H 0.2996(4) 0.7614(3) 0.4292(4) 0.103 Uiso 1 d G .
C4A C 0.0966(4) 0.6852(3) 0.4331(2) 0.092(2) Uani 1 d G .
H4A H 0.0949(6) 0.7597(4) 0.4836(3) 0.111 Uiso 1 d G .
C5A C -0.0222(3) 0.5759(3) 0.3920(3) 0.086(2) Uani 1 d G .
H5A H -0.1057(4) 0.5752(5) 0.4142(4) 0.103 Uiso 1 d G .
C6A C -0.0197(2) 0.4676(3) 0.3188(2) 0.0610(10) Uani 1 d G .
H6A H -0.1014(2) 0.3923(3) 0.2905(4) 0.073 Uiso 1 d G .
C1B C 0.0353(3) 0.1291(2) 0.2556(2) 0.0516(9) Uani 1 d G .
C2B C -0.0845(3) 0.0966(3) 0.3026(3) 0.0631(11) Uani 1 d G .
H2B H -0.1360(4) 0.1491(4) 0.2990(4) 0.076 Uiso 1 d G .
C3B C -0.1295(3) -0.0121(3) 0.3548(3) 0.0843(15) Uani 1 d G .
H3B H -0.2120(3) -0.0345(4) 0.3872(4) 0.101 Uiso 1 d G .
C4B C -0.0547(3) -0.0884(3) 0.3601(3) 0.090(2) Uani 1 d G .
H4B H -0.0856(5) -0.1632(4) 0.3960(4) 0.108 Uiso 1 d G .
C5B C 0.0651(3) -0.0559(3) 0.3131(3) 0.087(2) Uani 1 d G .
H5B H 0.1167(4) -0.1084(4) 0.3167(5) 0.104 Uiso 1 d G .
C6B C 0.1102(2) 0.0528(3) 0.2608(3) 0.0673(11) Uani 1 d G .
H6B H 0.1927(3) 0.0752(4) 0.2285(4) 0.081 Uiso 1 d G .
C1C C -0.0820(2) 0.2510(3) 0.0804(2) 0.0548(9) Uani 1 d G .
C2C C -0.1095(3) 0.3539(2) 0.0498(2) 0.0697(12) Uani 1 d G .
H2C H -0.0540(4) 0.4443(2) 0.0827(4) 0.084 Uiso 1 d G .
C3C C -0.2176(3) 0.3254(3) -0.0287(3) 0.085(2) Uani 1 d G .
H3C H -0.2366(5) 0.3961(4) -0.0498(4) 0.102 Uiso 1 d G .
C4C C -0.2983(3) 0.1940(4) -0.0765(2) 0.092(2) Uani 1 d G .
H4C H -0.3727(4) 0.1743(5) -0.1305(3) 0.110 Uiso 1 d G .
C5C C -0.2707(3) 0.0911(3) -0.0458(3) 0.088(2) Uani 1 d G .
H5C H -0.3262(4) 0.0006(3) -0.0787(4) 0.105 Uiso 1 d G .
C6C C -0.1626(3) 0.1196(2) 0.0326(3) 0.0711(12) Uani 1 d G .
H6C H -0.1436(4) 0.0488(3) 0.0537(4) 0.085 Uiso 1 d G .
C1D C 0.2252(3) 0.3090(4) 0.0561(2) 0.0590(10) Uani 1 d G 1
C2D C 0.1900(6) 0.3418(8) -0.0416(4) 0.061(3) Uani 0.50 d PG 1
H2D H 0.1179(9) 0.3704(11) -0.0460(6) 0.073 Uiso 0.50 d PG 1
C3D C 0.2594(10) 0.3329(12) -0.1329(4) 0.128(9) Uani 0.50 d PG 1
H3D H 0.2352(14) 0.3554(16) -0.2001(5) 0.153 Uiso 0.50 d PG 1
C4D C 0.3642(10) 0.2912(12) -0.1265(6) 0.106(6) Uani 0.50 d PG 1
H4D H 0.4119(14) 0.2851(17) -0.1893(7) 0.127 Uiso 0.50 d PG 1
C5D C 0.3994(7) 0.2584(11) -0.0288(7) 0.098(4) Uani 0.50 d PG 1
H5D H 0.4714(10) 0.2297(15) -0.0244(10) 0.118 Uiso 0.50 d PG 1
C6D C 0.3299(6) 0.2673(7) 0.0625(5) 0.074(3) Uani 0.50 d PG 1
H6D H 0.3541(9) 0.2447(11) 0.1298(6) 0.089 Uiso 0.50 d PG 1
C1E C 0.2252(3) 0.3090(4) 0.0561(2) 0.040 Uiso 0.00 d PG 2
C2E C 0.1663(7) 0.2770(9) -0.0531(3) 0.102(6) Uani 0.50 d PG 2
H2E H 0.0709(7) 0.2412(15) -0.0688(7) 0.122 Uiso 0.50 d PG 2
C3E C 0.2462(12) 0.2969(14) -0.1393(3) 0.160(13) Uani 0.50 d PG 2
H3E H 0.2057(16) 0.2749(19) -0.2144(3) 0.192 Uiso 0.50 d PG 2
C4E C 0.3850(12) 0.3489(14) -0.1163(8) 0.121(7) Uani 0.50 d PG 2
H4E H 0.4400(15) 0.3626(19) -0.1757(10) 0.145 Uiso 0.50 d PG 2
C5E C 0.4439(6) 0.3809(14) -0.0072(10) 0.148(8) Uani 0.50 d PG 2
H5E H 0.5394(6) 0.4166(20) 0.0086(14) 0.178 Uiso 0.50 d PG 2
C6E C 0.3640(3) 0.3609(10) 0.0791(6) 0.133(7) Uani 0.50 d PG 2
H6E H 0.4045(6) 0.3829(15) 0.1542(7) 0.159 Uiso 0.50 d PG 2

loop_
_atom_type_symbol
_atom_type_description
_atom_type_scat_dispersion_real
_atom_type_scat_dispersion_imag
_atom_type_scat_source
C C 0.0033 0.0016 'International Tables Vol C Tables 4.2.6.8 and 6.1.1.4'
H H 0.0000 0.0000 'International Tables Vol C Tables 4.2.6.8 and 6.1.1.4'
O O 0.0106 0.0060 'International Tables Vol C Tables 4.2.6.8 and 6.1.1.4'
Sb Sb -0.5866 1.5461 'International Tables Vol C Tables 4.2.6.8 and 6.1.1.4'

loop_
_geom_angle_atom_site_label_1
_geom_angle_atom_site_label_2
_geom_angle_atom_site_label_3
_geom_angle
C1B Sb1 C1A 114.35(11)
C1B Sb1 C1E 119.25(13)
C1A Sb1 C1E 122.00(13)
C1B Sb1 C1D 119.25(13)
C1A Sb1 C1D 122.00(13)
C1B Sb1 C1C 97.45(11)
C1A Sb1 C1C 96.88(10)
C1E Sb1 C1C 96.68(12)
C1D Sb1 C1C 96.68(12)
C1B Sb1 O1 82.65(10)
C1A Sb1 O1 85.45(10)
C1E Sb1 O1 81.00(12)
C1D Sb1 O1 81.00(12)
C1C Sb1 O1 177.36(10)
C7 O1 Sb1 127.5(2)
C2 C1 C6 120.0
C2 C1 C8 120.3(2)
C6 C1 C8 119.6(2)
C1 C2 C3 120.0
C2 C3 C4 120.0
C5 C4 C3 120.0
C6 C5 C4 120.0
C5 C6 C1 120.0
O1 C7 C8 125.8(4)
C7 C8 C9 116.6(4)
C7 C8 C1 122.6(3)
C9 C8 C1 120.8(3)
O2 C9 C8 127.8(4)
C6A C1A C2A 120.0
C6A C1A Sb1 118.38(14)
C2A C1A Sb1 121.49(14)
C3A C2A C1A 120.0
C2A C3A C4A 120.0
C5A C4A C3A 120.0
C4A C5A C6A 120.0
C5A C6A C1A 120.0
C6B C1B C2B 120.0
C6B C1B Sb1 121.98(14)
C2B C1B Sb1 117.97(14)
C3B C2B C1B 120.0
C2B C3B C4B 120.0
C5B C4B C3B 120.0
C4B C5B C6B 120.0
C1B C6B C5B 120.0
C6C C1C C2C 120.0
C6C C1C Sb1 120.32(15)
C2C C1C Sb1 119.16(15)
C3C C2C C1C 120.0
C2C C3C C4C 120.0
C5C C4C C3C 120.0
C4C C5C C6C 120.0
C1C C6C C5C 120.0
C2D C1D C6D 120.0
C2D C1D Sb1 118.7(3)
C6D C1D Sb1 120.7(3)
C3D C2D C1D 120.0
C2D C3D C4D 120.0
C5D C4D C3D 120.0
C4D C5D C6D 120.0
C5D C6D C1D 120.0
C2E C1E C6E 120.0
C2E C1E Sb1 118.4(3)
C6E C1E Sb1 121.2(3)
C1E C2E C3E 120.0
C2E C3E C4E 120.0
C5E C4E C3E 120.0
C4E C5E C6E 120.0
C1E C6E C5E 120.0

loop_
_geom_bond_atom_site_label_1
_geom_bond_atom_site_label_2
_geom_bond_distance
Sb1 C1B 2.090(2)
Sb1 C1A 2.097(2)
Sb1 C1E 2.118(3)
Sb1 C1D 2.118(3)
Sb1 C1C 2.164(2)
Sb1 O1 2.272(3)
O1 C7 1.288(5)
O2 C9 1.218(5)
C1 C2 1.40
C1 C6 1.40
C1 C8 1.494(4)
C2 C3 1.40
C3 C4 1.40
C4 C5 1.39
C5 C6 1.39
C7 C8 1.357(5)
C8 C9 1.430(5)
C1A C6A 1.40
C1A C2A 1.40
C2A C3A 1.39
C3A C4A 1.40
C4A C5A 1.39
C5A C6A 1.40
C1B C6B 1.40
C1B C2B 1.40
C2B C3B 1.39
C3B C4B 1.40
C4B C5B 1.39
C5B C6B 1.40
C1C C6C 1.39
C1C C2C 1.40
C2C C3C 1.39
C3C C4C 1.40
C4C C5C 1.39
C5C C6C 1.40
C1D C2D 1.40
C1D C6D 1.40
C2D C3D 1.39
C3D C4D 1.40
C4D C5D 1.39
C5D C6D 1.40
C1E C2E 1.40
C1E C6E 1.40
C2E C3E 1.40
C3E C4E 1.40
C4E C5E 1.39
C5E C6E 1.40
